data_7135128
loop_
_publ_author_name
'Li, Shiguang'
'Wang, Jiang'
'Lv, Ya'
'Chi, Yonggui Robin'
'Gan, Xiuhai'
'Wu, Xingxing'

_publ_section_title
;
 N-Heterocyclic carbene-catalyzed asymmetric synthesis of bis-ferrocene
 derivatives bearing two stereogenic planes.
;
_journal_issue 96
_journal_name_full 'Chemical communications (Cambridge, England)'
_journal_page_first 19036
_journal_page_last 19039
_journal_paper_doi 10.1039/d5cc05636e
_journal_volume 61
_journal_year 2025
_chemical_formula_sum 'C46 H45 Cl2 Fe2 N O6 S4'
_chemical_formula_weight 1018.67
_space_group_IT_number 19
_space_group_name_Hall 'P 2ac 2ab'
_space_group_name_H-M_alt 'P 21 21 21'
_symmetry_cell_setting orthorhombic
_symmetry_space_group_name_H-M 'P 21 21 21'
_atom_sites_solution_hydrogens geom
_atom_sites_solution_primary direct
_atom_sites_solution_secondary difmap
_audit_creation_method SHELXL-97
_audit_update_record
;
2023-10-14 deposited with the CCDC.	2025-10-16 downloaded from the CCDC.
;
_cell_angle_alpha 90.00
_cell_angle_beta 90.00
_cell_angle_gamma 90.00
_cell_formula_units_Z 4
_cell_length_a 10.6274(11)
_cell_length_b 13.5606(15)
_cell_length_c 31.507(3)
_cell_measurement_reflns_used 5871
_cell_measurement_temperature 298(2)
_cell_measurement_theta_max 26.853
_cell_measurement_theta_min 2.494
_cell_volume 4540.6(8)
_computing_cell_refinement 'Bruker SMART'
_computing_data_collection 'Bruker SMART'
_computing_data_reduction 'Bruker SAINT'
_computing_molecular_graphics 'Bruker SHELXTL'
_computing_publication_material 'Bruker SHELXTL'
_computing_structure_refinement 'SHELXL-97 (Sheldrick, 1997)'
_computing_structure_solution 'SHELXS-97 (Sheldrick, 1990)'
_diffrn_ambient_temperature 298(2)
_diffrn_measured_fraction_theta_full 1.000
_diffrn_measured_fraction_theta_max 1.000
_diffrn_measurement_device_type 'CCD area detector'
_diffrn_measurement_method 'phi and omega scans'
_diffrn_radiation_monochromator graphite
_diffrn_radiation_source 'fine-focus sealed tube'
_diffrn_radiation_type MoK\a
_diffrn_radiation_wavelength 0.71073
_diffrn_reflns_av_R_equivalents 0.0807
_diffrn_reflns_av_sigmaI/netI 0.0835
_diffrn_reflns_limit_h_max 12
_diffrn_reflns_limit_h_min -8
_diffrn_reflns_limit_k_max 16
_diffrn_reflns_limit_k_min -13
_diffrn_reflns_limit_l_max 37
_diffrn_reflns_limit_l_min -37
_diffrn_reflns_number 22288
_diffrn_reflns_theta_full 25.02
_diffrn_reflns_theta_max 25.02
_diffrn_reflns_theta_min 1.98
_exptl_absorpt_coefficient_mu 0.990
_exptl_absorpt_correction_T_max 0.8989
_exptl_absorpt_correction_T_min 0.0156
_exptl_absorpt_correction_type multi-scan
_exptl_absorpt_process_details sadabs
_exptl_crystal_colour colorless
_exptl_crystal_density_diffrn 1.490
_exptl_crystal_density_method 'not measured'
_exptl_crystal_description block
_exptl_crystal_F_000 2104
_exptl_crystal_size_max 0.50
_exptl_crystal_size_mid 0.32
_exptl_crystal_size_min 0.11
_refine_diff_density_max 0.857
_refine_diff_density_min -0.654
_refine_diff_density_rms 0.076
_refine_ls_abs_structure_details 'Flack H D (1983), Acta Cryst. A39, 876-881'
_refine_ls_abs_structure_Flack 0.01(3)
_refine_ls_extinction_method none
_refine_ls_goodness_of_fit_ref 1.027
_refine_ls_hydrogen_treatment mixed
_refine_ls_matrix_type full
_refine_ls_number_parameters 567
_refine_ls_number_reflns 8006
_refine_ls_number_restraints 178
_refine_ls_restrained_S_all 1.057
_refine_ls_R_factor_all 0.1074
_refine_ls_R_factor_gt 0.0740
_refine_ls_shift/su_max 0.002
_refine_ls_shift/su_mean 0.000
_refine_ls_structure_factor_coef Fsqd
_refine_ls_weighting_details 'calc w=1/[\s^2^(Fo^2^)+(0.1166P)^2^+0.0000P] where P=(Fo^2^+2Fc^2^)/3'
_refine_ls_weighting_scheme calc
_refine_ls_wR_factor_gt 0.1834
_refine_ls_wR_factor_ref 0.2029
_reflns_number_gt 5527
_reflns_number_total 8006
_reflns_threshold_expression >2sigma(I)
_cod_data_source_file d5cc05636e2.cif
_cod_data_source_block 231010b
_cod_depositor_comments
;
The following automatic conversions were performed:

data item '_symmetry_cell_setting' value 'Orthorhombic' was changed
to 'orthorhombic' in accordance with the
/home/data/users/saulius/crontab/automatic-downloads/rss-feeds/RSC/lib/dictionaries/cif_core.dic
dictionary named 'cif_core.dic' version 2.4.2 last updated on
2011-04-26.

Automatic conversion script
Id: cif_fix_values 8170 2020-07-09 18:12:32Z antanas 

 Adding full bibliography for 7135128.cif.
;
_cod_original_sg_symbol_H-M P2(1)2(1)2(1)
_cod_database_code 7135128

loop_
_symmetry_equiv_pos_as_xyz
'x, y, z'
'-x+1/2, -y, z+1/2'
'-x, y+1/2, -z+1/2'
'x+1/2, -y+1/2, -z'

loop_
_atom_site_label
_atom_site_type_symbol
_atom_site_fract_x
_atom_site_fract_y
_atom_site_fract_z
_atom_site_U_iso_or_equiv
_atom_site_adp_type
_atom_site_occupancy
_atom_site_symmetry_multiplicity
_atom_site_calc_flag
_atom_site_refinement_flags
_atom_site_disorder_assembly
_atom_site_disorder_group
Fe1 Fe 0.46655(10) 0.31120(8) 0.05484(3) 0.0524(3) Uani 1 1 d . A .
Fe2 Fe 0.16242(12) 0.88155(8) 0.23764(3) 0.0590(3) Uani 1 1 d . B .
Cl1 Cl 0.5902(6) 0.6904(5) 0.2974(2) 0.206(2) Uani 1 1 d U . .
Cl2 Cl 0.6823(6) 0.8089(6) 0.2296(3) 0.254(3) Uani 1 1 d U . .
S1 S 0.1852(4) 0.04393(18) 0.06532(11) 0.1051(10) Uani 1 1 d U . .
S2 S 0.4488(3) 0.0471(2) 0.09400(11) 0.1059(10) Uani 1 1 d U . .
S3 S 0.0494(3) 1.10355(16) 0.17104(8) 0.0815(7) Uani 1 1 d U . .
S4 S -0.1850(3) 0.9939(3) 0.15845(14) 0.1253(13) Uani 1 1 d U . .
N1 N 0.2655(6) 0.6562(5) 0.0773(2) 0.0554(16) Uani 1 1 d . . .
H1 H 0.1862 0.6678 0.0756 0.066 Uiso 1 1 calc R . .
O1 O 0.1669(5) 0.4339(3) 0.07754(14) 0.0500(12) Uani 1 1 d . . .
O2 O 0.1599(7) 0.2996(4) 0.1158(2) 0.099(2) Uani 1 1 d . . .
O3 O 0.0204(5) 0.6571(3) 0.18413(14) 0.0479(11) Uani 1 1 d . . .
O4 O 0.0327(8) 0.7749(4) 0.13588(16) 0.082(2) Uani 1 1 d . . .
O5 O 0.2662(6) 0.6928(6) 0.01061(19) 0.091(2) Uani 1 1 d . . .
O6 O 0.4441(7) 0.6551(8) 0.0405(2) 0.130(3) Uani 1 1 d . . .
C1 C 0.3109(6) 0.6249(5) 0.1171(2) 0.0452(16) Uani 1 1 d . . .
C2 C 0.4310(7) 0.6472(6) 0.1302(3) 0.060(2) Uani 1 1 d . . .
H2 H 0.4845 0.6832 0.1127 0.072 Uiso 1 1 calc R . .
C3 C 0.4706(9) 0.6159(7) 0.1688(3) 0.070(2) Uani 1 1 d . . .
H3 H 0.5526 0.6301 0.1771 0.083 Uiso 1 1 calc R . .
C4 C 0.3951(10) 0.5644(7) 0.1961(3) 0.075(3) Uani 1 1 d . . .
H4 H 0.4241 0.5446 0.2226 0.090 Uiso 1 1 calc R . .
C5 C 0.2747(7) 0.5429(6) 0.1830(2) 0.0533(18) Uani 1 1 d . . .
H5 H 0.2215 0.5079 0.2010 0.064 Uiso 1 1 calc R . .
C6 C 0.2307(7) 0.5725(5) 0.1432(2) 0.0451(16) Uani 1 1 d . . .
C7 C 0.1011(7) 0.5472(5) 0.13172(19) 0.0405(15) Uani 1 1 d . . .
C8 C 0.0713(7) 0.4753(4) 0.1012(2) 0.0427(16) Uani 1 1 d . . .
C9 C -0.0503(9) 0.4476(5) 0.0936(2) 0.060(2) Uani 1 1 d . . .
H9 H -0.0675 0.3985 0.0739 0.072 Uiso 1 1 calc R . .
C10 C -0.1477(8) 0.4924(5) 0.1153(3) 0.059(2) Uani 1 1 d . . .
H10 H -0.2305 0.4744 0.1098 0.071 Uiso 1 1 calc R . .
C11 C -0.1221(7) 0.5628(5) 0.1446(2) 0.0530(18) Uani 1 1 d . . .
H11 H -0.1874 0.5930 0.1593 0.064 Uiso 1 1 calc R . .
C12 C -0.0006(7) 0.5891(4) 0.15232(19) 0.0430(17) Uani 1 1 d . . .
C13 C 0.1993(7) 0.3388(5) 0.0858(2) 0.0497(18) Uani 1 1 d . . .
C14 C 0.2799(7) 0.3004(5) 0.0530(2) 0.0515(17) Uani 1 1 d . A .
C15 C 0.3229(8) 0.3505(6) 0.0167(2) 0.0561(19) Uani 1 1 d . . .
H15 H 0.2995 0.4137 0.0084 0.067 Uiso 1 1 calc R . .
C16 C 0.4074(8) 0.2883(6) -0.0049(2) 0.059(2) Uani 1 1 d . . .
H16 H 0.4521 0.3042 -0.0293 0.071 Uiso 1 1 calc R . .
C17 C 0.4126(8) 0.1983(6) 0.0169(2) 0.061(2) Uani 1 1 d . A .
H17 H 0.4596 0.1435 0.0089 0.073 Uiso 1 1 calc R . .
C18 C 0.3359(8) 0.2043(5) 0.0525(2) 0.0551(18) Uani 1 1 d . . .
C19 C 0.6402(8) 0.3710(8) 0.0492(3) 0.077(3) Uani 1 1 d . . .
H19 H 0.6839 0.3811 0.0240 0.092 Uiso 1 1 calc R A .
C20 C 0.6436(7) 0.2860(8) 0.0744(3) 0.070(2) Uani 1 1 d . A .
H20 H 0.6910 0.2301 0.0683 0.084 Uiso 1 1 calc R . .
C21 C 0.5676(9) 0.2965(7) 0.1090(3) 0.077(3) Uani 1 1 d . . .
H21 H 0.5532 0.2501 0.1301 0.093 Uiso 1 1 calc R A .
C22 C 0.5141(8) 0.3938(7) 0.1062(3) 0.075(3) Uani 1 1 d . A .
H22 H 0.4592 0.4229 0.1254 0.090 Uiso 1 1 calc R . .
C23 C 0.5610(10) 0.4363(7) 0.0685(3) 0.077(3) Uani 1 1 d . A .
H23 H 0.5412 0.4988 0.0585 0.093 Uiso 1 1 calc R . .
C24 C 0.3093(10) 0.1225(6) 0.0839(3) 0.075(2) Uani 1 1 d U A .
H24 H 0.2827 0.1524 0.1108 0.090 Uiso 1 1 calc R . .
C25 C 0.264(2) -0.0438(14) 0.0441(8) 0.100(4) Uani 0.503(14) 1 d PDU A 1
H25A H 0.2087 -0.1002 0.0400 0.120 Uiso 0.503(14) 1 calc PR A 1
H25B H 0.2934 -0.0229 0.0164 0.120 Uiso 0.503(14) 1 calc PR A 1
C26 C 0.375(3) -0.074(2) 0.0711(9) 0.105(4) Uani 0.503(14) 1 d PDU A 1
H26A H 0.4363 -0.1094 0.0541 0.126 Uiso 0.503(14) 1 calc PR A 1
H26B H 0.3476 -0.1169 0.0940 0.126 Uiso 0.503(14) 1 calc PR A 1
C25' C 0.256(2) -0.0703(14) 0.0872(9) 0.100(4) Uani 0.497(14) 1 d PD A 2
H25C H 0.2253 -0.0811 0.1158 0.120 Uiso 0.497(14) 1 calc PR A 2
H25D H 0.2310 -0.1263 0.0700 0.120 Uiso 0.497(14) 1 calc PR A 2
C26' C 0.399(2) -0.062(2) 0.0877(10) 0.105(4) Uani 0.497(14) 1 d PD A 2
H26C H 0.4319 -0.0874 0.0611 0.126 Uiso 0.497(14) 1 calc PR A 2
H26D H 0.4319 -0.1029 0.1104 0.126 Uiso 0.497(14) 1 calc PR A 2
C27 C 0.0259(8) 0.7533(5) 0.1720(2) 0.0533(18) Uani 1 1 d . . .
C28 C 0.0177(9) 0.8185(5) 0.2083(2) 0.060(2) Uani 1 1 d . B .
C29 C 0.0030(7) 0.9236(5) 0.2071(3) 0.0539(19) Uani 1 1 d . . .
C30 C 0.0004(9) 0.9581(5) 0.2486(2) 0.063(2) Uani 1 1 d . B .
H30 H -0.0029 1.0240 0.2567 0.076 Uiso 1 1 calc R . .
C31 C 0.0035(8) 0.8759(6) 0.2764(2) 0.068(2) Uani 1 1 d . . .
H31 H -0.0031 0.8784 0.3058 0.081 Uiso 1 1 calc R B .
C32 C 0.0182(9) 0.7907(6) 0.2520(2) 0.066(2) Uani 1 1 d . B .
H32 H 0.0268 0.7269 0.2624 0.080 Uiso 1 1 calc R . .
C33 C 0.3220(11) 0.8406(10) 0.2090(4) 0.096(3) Uani 1 1 d . . .
H33 H 0.3277 0.8023 0.1845 0.115 Uiso 1 1 calc R B .
C34 C 0.3138(11) 0.9393(9) 0.2103(4) 0.094(3) Uani 1 1 d . B .
H34 H 0.3111 0.9807 0.1867 0.113 Uiso 1 1 calc R . .
C35 C 0.3099(11) 0.9703(10) 0.2527(4) 0.097(3) Uani 1 1 d . . .
H35 H 0.3067 1.0352 0.2622 0.116 Uiso 1 1 calc R B .
C36 C 0.3115(12) 0.8897(12) 0.2768(4) 0.113(4) Uani 1 1 d . B .
H36 H 0.3075 0.8880 0.3063 0.136 Uiso 1 1 calc R . .
C37 C 0.3204(11) 0.8063(10) 0.2494(4) 0.106(4) Uani 1 1 d . B .
H37 H 0.3244 0.7405 0.2577 0.127 Uiso 1 1 calc R . .
C38 C -0.0178(9) 0.9825(6) 0.1677(3) 0.068(2) Uani 1 1 d U B .
H38 H 0.0203 0.9477 0.1437 0.082 Uiso 1 1 calc R . .
C39 C -0.066(2) 1.1550(19) 0.1397(9) 0.096(4) Uani 0.561(17) 1 d PDU B 1
H39A H -0.0614 1.2264 0.1408 0.115 Uiso 0.561(17) 1 calc PR B 1
H39B H -0.0560 1.1342 0.1105 0.115 Uiso 0.561(17) 1 calc PR B 1
C40 C -0.1929(18) 1.1195(16) 0.1572(8) 0.109(4) Uani 0.561(17) 1 d PDU B 1
H40A H -0.2611 1.1410 0.1389 0.131 Uiso 0.561(17) 1 calc PR B 1
H40B H -0.2069 1.1456 0.1855 0.131 Uiso 0.561(17) 1 calc PR B 1
C41 C 0.3323(8) 0.6696(6) 0.0423(3) 0.059(2) Uani 1 1 d . . .
C42 C 0.3176(11) 0.7044(10) -0.0326(3) 0.097(3) Uani 1 1 d U . .
C43 C 0.3794(16) 0.6071(11) -0.0462(4) 0.141(4) Uani 1 1 d U . .
H43A H 0.4656 0.6065 -0.0372 0.211 Uiso 1 1 calc R . .
H43B H 0.3757 0.6011 -0.0765 0.211 Uiso 1 1 calc R . .
H43C H 0.3354 0.5529 -0.0334 0.211 Uiso 1 1 calc R . .
C44 C 0.2114(15) 0.7367(14) -0.0594(4) 0.150(4) Uani 1 1 d U . .
H44A H 0.1448 0.6890 -0.0577 0.226 Uiso 1 1 calc R . .
H44B H 0.2390 0.7428 -0.0883 0.226 Uiso 1 1 calc R . .
H44C H 0.1812 0.7994 -0.0495 0.226 Uiso 1 1 calc R . .
C45 C 0.4165(14) 0.7873(10) -0.0339(4) 0.124(4) Uani 1 1 d U . .
H45A H 0.3839 0.8446 -0.0198 0.186 Uiso 1 1 calc R . .
H45B H 0.4357 0.8032 -0.0628 0.186 Uiso 1 1 calc R . .
H45C H 0.4916 0.7657 -0.0197 0.186 Uiso 1 1 calc R . .
C46 C 0.6776(17) 0.7747(12) 0.2859(6) 0.160(5) Uani 1 1 d U . .
H46A H 0.7621 0.7571 0.2948 0.192 Uiso 1 1 calc R . .
H46B H 0.6527 0.8323 0.3022 0.192 Uiso 1 1 calc R . .
C39' C -0.096(3) 1.173(2) 0.1497(12) 0.096(4) Uani 0.439(17) 1 d PD B 2
H39C H -0.1494 1.1955 0.1727 0.115 Uiso 0.439(17) 1 calc PR B 2
H39D H -0.0718 1.2286 0.1323 0.115 Uiso 0.439(17) 1 calc PR B 2
C40' C -0.162(3) 1.0941(17) 0.1233(10) 0.109(4) Uani 0.439(17) 1 d PD B 2
H40C H -0.1102 1.0746 0.0994 0.131 Uiso 0.439(17) 1 calc PR B 2
H40D H -0.2420 1.1183 0.1127 0.131 Uiso 0.439(17) 1 calc PR B 2

loop_
_atom_site_aniso_label
_atom_site_aniso_U_11
_atom_site_aniso_U_22
_atom_site_aniso_U_33
_atom_site_aniso_U_23
_atom_site_aniso_U_13
_atom_site_aniso_U_12
Fe1 0.0457(6) 0.0633(6) 0.0484(6) -0.0124(5) 0.0001(5) 0.0007(5)
Fe2 0.0664(7) 0.0591(6) 0.0515(6) -0.0105(5) -0.0058(6) 0.0000(6)
Cl1 0.213(6) 0.200(5) 0.205(5) 0.000(4) -0.021(5) 0.058(5)
Cl2 0.156(5) 0.306(7) 0.302(8) 0.100(6) -0.018(5) -0.082(5)
S1 0.129(3) 0.0610(13) 0.126(2) 0.0080(14) -0.015(2) -0.0226(16)
S2 0.121(2) 0.0774(15) 0.119(2) 0.0041(16) -0.011(2) 0.0386(17)
S3 0.111(2) 0.0574(12) 0.0765(15) -0.0008(11) 0.0036(15) -0.0048(13)
S4 0.094(2) 0.115(2) 0.168(3) 0.041(2) -0.041(2) 0.0012(19)
N1 0.039(3) 0.075(4) 0.051(4) 0.010(3) 0.001(3) 0.003(3)
O1 0.065(3) 0.041(2) 0.044(2) -0.005(2) 0.006(3) 0.001(2)
O2 0.125(6) 0.061(3) 0.111(5) 0.024(4) 0.066(5) 0.030(4)
O3 0.058(3) 0.041(2) 0.045(3) -0.0062(19) 0.001(2) -0.006(2)
O4 0.150(6) 0.051(3) 0.043(3) -0.001(2) -0.006(4) -0.006(4)
O5 0.058(4) 0.156(6) 0.060(4) 0.031(4) 0.015(3) 0.024(4)
O6 0.075(5) 0.235(10) 0.082(5) 0.064(6) 0.023(4) 0.031(6)
C1 0.044(4) 0.048(4) 0.044(4) 0.000(3) -0.002(3) 0.000(3)
C2 0.044(4) 0.066(5) 0.069(5) 0.000(4) 0.000(4) -0.012(4)
C3 0.049(4) 0.087(6) 0.072(5) -0.015(5) -0.008(5) 0.000(5)
C4 0.080(6) 0.093(6) 0.053(5) -0.009(4) -0.018(5) 0.023(6)
C5 0.047(4) 0.074(5) 0.039(4) 0.001(3) -0.006(4) -0.003(4)
C6 0.047(4) 0.049(4) 0.040(4) 0.002(3) -0.004(3) 0.003(3)
C7 0.048(4) 0.047(3) 0.026(3) 0.002(3) -0.010(3) -0.001(3)
C8 0.052(4) 0.034(3) 0.042(4) -0.011(3) -0.002(3) 0.004(3)
C9 0.077(6) 0.052(4) 0.051(4) -0.017(3) -0.014(4) -0.014(4)
C10 0.052(5) 0.061(4) 0.065(5) -0.010(4) -0.011(4) -0.002(4)
C11 0.045(4) 0.054(4) 0.060(5) -0.004(3) -0.005(4) 0.002(4)
C12 0.060(5) 0.039(3) 0.030(3) -0.004(3) -0.004(3) -0.003(3)
C13 0.053(5) 0.048(4) 0.048(4) -0.005(3) 0.004(4) -0.003(3)
C14 0.047(4) 0.046(4) 0.061(4) -0.010(4) -0.011(4) 0.001(3)
C15 0.055(5) 0.061(4) 0.052(4) 0.000(3) 0.009(4) -0.005(4)
C16 0.054(5) 0.071(5) 0.053(4) -0.015(4) -0.001(4) -0.018(4)
C17 0.066(5) 0.072(5) 0.045(4) -0.016(4) 0.002(4) 0.015(4)
C18 0.065(5) 0.054(4) 0.047(4) -0.008(3) -0.006(4) 0.007(4)
C19 0.041(4) 0.111(7) 0.079(6) 0.000(6) 0.005(5) -0.001(5)
C20 0.025(4) 0.107(7) 0.077(6) -0.023(5) -0.006(4) 0.015(4)
C21 0.067(6) 0.094(6) 0.071(6) -0.007(5) -0.022(5) 0.010(5)
C22 0.049(5) 0.100(7) 0.075(6) -0.033(5) -0.023(5) 0.003(5)
C23 0.073(6) 0.074(5) 0.085(7) 0.001(5) -0.018(5) -0.019(5)
C24 0.092(6) 0.052(4) 0.081(5) -0.008(4) 0.010(5) 0.007(4)
C25 0.128(8) 0.054(6) 0.119(8) -0.004(7) 0.008(8) 0.000(7)
C26 0.131(9) 0.060(6) 0.123(10) -0.018(8) 0.002(8) 0.020(7)
C25' 0.128(8) 0.054(6) 0.119(8) -0.004(7) 0.008(8) 0.000(7)
C26' 0.131(9) 0.060(6) 0.123(10) -0.018(8) 0.002(8) 0.020(7)
C27 0.069(5) 0.046(4) 0.045(4) -0.004(3) -0.013(4) 0.001(4)
C28 0.082(6) 0.049(4) 0.050(4) 0.006(3) 0.010(4) 0.004(4)
C29 0.046(4) 0.051(4) 0.065(5) -0.005(3) 0.006(4) 0.004(3)
C30 0.096(7) 0.052(4) 0.042(4) -0.014(3) 0.011(4) -0.006(4)
C31 0.077(6) 0.082(6) 0.044(4) -0.009(4) 0.012(4) -0.006(5)
C32 0.092(7) 0.062(4) 0.045(4) 0.002(3) -0.003(4) -0.014(5)
C33 0.081(7) 0.110(9) 0.097(8) -0.011(7) -0.014(7) 0.005(7)
C34 0.083(8) 0.106(8) 0.094(8) -0.011(7) 0.014(7) -0.013(7)
C35 0.075(7) 0.105(8) 0.110(9) -0.033(8) -0.002(7) -0.007(6)
C36 0.090(9) 0.144(11) 0.105(9) -0.029(9) -0.043(8) 0.007(9)
C37 0.084(8) 0.112(8) 0.123(10) 0.008(8) -0.023(8) 0.033(7)
C38 0.084(6) 0.055(4) 0.066(5) 0.002(3) -0.005(5) 0.013(4)
C39 0.122(9) 0.067(8) 0.098(9) 0.016(7) -0.007(8) 0.024(8)
C40 0.108(8) 0.103(8) 0.117(9) 0.010(8) -0.036(8) 0.035(7)
C41 0.040(4) 0.070(5) 0.066(5) 0.015(4) 0.014(4) 0.002(4)
C42 0.099(7) 0.149(8) 0.042(4) 0.029(5) 0.030(5) 0.021(7)
C43 0.178(10) 0.165(9) 0.079(7) 0.007(7) 0.043(7) 0.013(9)
C44 0.140(9) 0.226(11) 0.084(7) 0.053(8) 0.024(7) 0.021(9)
C45 0.148(9) 0.156(9) 0.067(6) 0.019(6) 0.023(6) -0.021(8)
C46 0.142(10) 0.129(9) 0.208(12) 0.050(9) 0.017(10) -0.063(8)
C39' 0.122(9) 0.067(8) 0.098(9) 0.016(7) -0.007(8) 0.024(8)
C40' 0.108(8) 0.103(8) 0.117(9) 0.010(8) -0.036(8) 0.035(7)

loop_
_atom_type_symbol
_atom_type_description
_atom_type_scat_dispersion_real
_atom_type_scat_dispersion_imag
_atom_type_scat_source
C C 0.0033 0.0016 'International Tables Vol C Tables 4.2.6.8 and 6.1.1.4'
H H 0.0000 0.0000 'International Tables Vol C Tables 4.2.6.8 and 6.1.1.4'
N N 0.0061 0.0033 'International Tables Vol C Tables 4.2.6.8 and 6.1.1.4'
O O 0.0106 0.0060 'International Tables Vol C Tables 4.2.6.8 and 6.1.1.4'
S S 0.1246 0.1234 'International Tables Vol C Tables 4.2.6.8 and 6.1.1.4'
Cl Cl 0.1484 0.1585 'International Tables Vol C Tables 4.2.6.8 and 6.1.1.4'
Fe Fe 0.3463 0.8444 'International Tables Vol C Tables 4.2.6.8 and 6.1.1.4'

loop_
_geom_angle_atom_site_label_1
_geom_angle_atom_site_label_2
_geom_angle_atom_site_label_3
_geom_angle
_geom_angle_site_symmetry_1
_geom_angle_site_symmetry_3
_geom_angle_publ_flag
C14 Fe1 C16 69.5(3) . . ?
C14 Fe1 C18 42.0(3) . . ?
C16 Fe1 C18 68.8(3) . . ?
C14 Fe1 C20 158.4(4) . . ?
C16 Fe1 C20 123.6(3) . . ?
C18 Fe1 C20 122.4(4) . . ?
C14 Fe1 C15 41.1(3) . . ?
C16 Fe1 C15 40.9(3) . . ?
C18 Fe1 C15 69.2(3) . . ?
C20 Fe1 C15 159.6(4) . . ?
C14 Fe1 C23 124.4(4) . . ?
C16 Fe1 C23 119.1(4) . . ?
C18 Fe1 C23 163.4(4) . . ?
C20 Fe1 C23 67.1(4) . . ?
C15 Fe1 C23 106.4(4) . . ?
C14 Fe1 C19 159.4(4) . . ?
C16 Fe1 C19 105.4(4) . . ?
C18 Fe1 C19 156.4(4) . . ?
C20 Fe1 C19 40.6(4) . . ?
C15 Fe1 C19 122.2(4) . . ?
C23 Fe1 C19 39.5(4) . . ?
C14 Fe1 C21 123.1(4) . . ?
C16 Fe1 C21 160.0(4) . . ?
C18 Fe1 C21 109.1(4) . . ?
C20 Fe1 C21 39.5(3) . . ?
C15 Fe1 C21 158.5(4) . . ?
C23 Fe1 C21 68.8(4) . . ?
C19 Fe1 C21 68.2(4) . . ?
C14 Fe1 C17 69.2(3) . . ?
C16 Fe1 C17 40.7(3) . . ?
C18 Fe1 C17 40.3(3) . . ?
C20 Fe1 C17 108.5(3) . . ?
C15 Fe1 C17 68.5(3) . . ?
C23 Fe1 C17 154.5(4) . . ?
C19 Fe1 C17 120.6(4) . . ?
C21 Fe1 C17 124.9(4) . . ?
C14 Fe1 C22 108.2(3) . . ?
C16 Fe1 C22 155.4(4) . . ?
C18 Fe1 C22 126.8(4) . . ?
C20 Fe1 C22 67.5(3) . . ?
C15 Fe1 C22 121.2(3) . . ?
C23 Fe1 C22 40.7(4) . . ?
C19 Fe1 C22 67.8(4) . . ?
C21 Fe1 C22 41.6(4) . . ?
C17 Fe1 C22 163.2(4) . . ?
C34 Fe2 C28 126.5(4) . . ?
C34 Fe2 C33 39.4(5) . . ?
C28 Fe2 C33 109.1(4) . . ?
C34 Fe2 C37 66.5(6) . . ?
C28 Fe2 C37 121.1(5) . . ?
C33 Fe2 C37 39.7(5) . . ?
C34 Fe2 C36 66.9(6) . . ?
C28 Fe2 C36 156.7(5) . . ?
C33 Fe2 C36 68.0(5) . . ?
C37 Fe2 C36 41.7(5) . . ?
C34 Fe2 C32 162.5(4) . . ?
C28 Fe2 C32 41.8(3) . . ?
C33 Fe2 C32 125.2(4) . . ?
C37 Fe2 C32 106.5(5) . . ?
C36 Fe2 C32 119.6(5) . . ?
C34 Fe2 C29 111.1(4) . . ?
C28 Fe2 C29 41.8(3) . . ?
C33 Fe2 C29 124.9(4) . . ?
C37 Fe2 C29 158.8(4) . . ?
C36 Fe2 C29 158.9(5) . . ?
C32 Fe2 C29 69.1(3) . . ?
C34 Fe2 C35 40.8(4) . . ?
C28 Fe2 C35 163.7(5) . . ?
C33 Fe2 C35 67.4(5) . . ?
C37 Fe2 C35 67.2(5) . . ?
C36 Fe2 C35 38.5(5) . . ?
C32 Fe2 C35 153.5(4) . . ?
C29 Fe2 C35 126.0(5) . . ?
C34 Fe2 C30 123.8(4) . . ?
C28 Fe2 C30 69.2(3) . . ?
C33 Fe2 C30 159.0(4) . . ?
C37 Fe2 C30 159.6(5) . . ?
C36 Fe2 C30 122.2(5) . . ?
C32 Fe2 C30 68.4(3) . . ?
C29 Fe2 C30 39.9(3) . . ?
C35 Fe2 C30 108.1(4) . . ?
C34 Fe2 C31 157.6(4) . . ?
C28 Fe2 C31 68.3(3) . . ?
C33 Fe2 C31 160.2(5) . . ?
C37 Fe2 C31 123.5(5) . . ?
C36 Fe2 C31 106.2(5) . . ?
C32 Fe2 C31 39.8(3) . . ?
C29 Fe2 C31 67.2(3) . . ?
C35 Fe2 C31 120.6(4) . . ?
C30 Fe2 C31 40.2(3) . . ?
C25 S1 C24 101.3(9) . . ?
C25 S1 C25' 47.4(10) . . ?
C24 S1 C25' 94.4(8) . . ?
C26' S2 C24 103.4(10) . . ?
C26' S2 C26 15.4(17) . . ?
C24 S2 C26 94.7(8) . . ?
C39 S3 C38 93.1(9) . . ?
C39 S3 C39' 14.6(14) . . ?
C38 S3 C39' 96.1(9) . . ?
C40 S4 C40' 39.2(10) . . ?
C40 S4 C38 97.9(7) . . ?
C40' S4 C38 91.7(10) . . ?
C41 N1 C1 126.8(7) . . ?
C41 N1 H1 116.6 . . ?
C1 N1 H1 116.6 . . ?
C13 O1 C8 118.0(5) . . ?
C27 O3 C12 116.3(5) . . ?
C41 O5 C42 123.4(7) . . ?
C2 C1 C6 120.5(7) . . ?
C2 C1 N1 121.2(7) . . ?
C6 C1 N1 118.2(6) . . ?
C3 C2 C1 119.3(8) . . ?
C3 C2 H2 120.4 . . ?
C1 C2 H2 120.4 . . ?
C2 C3 C4 122.8(9) . . ?
C2 C3 H3 118.6 . . ?
C4 C3 H3 118.6 . . ?
C3 C4 C5 117.7(8) . . ?
C3 C4 H4 121.1 . . ?
C5 C4 H4 121.1 . . ?
C4 C5 C6 121.3(8) . . ?
C4 C5 H5 119.3 . . ?
C6 C5 H5 119.3 . . ?
C1 C6 C5 118.4(7) . . ?
C1 C6 C7 123.7(6) . . ?
C5 C6 C7 117.9(6) . . ?
C12 C7 C8 115.5(6) . . ?
C12 C7 C6 121.5(6) . . ?
C8 C7 C6 122.9(6) . . ?
C9 C8 O1 119.4(6) . . ?
C9 C8 C7 121.5(7) . . ?
O1 C8 C7 119.1(6) . . ?
C8 C9 C10 120.1(6) . . ?
C8 C9 H9 119.9 . . ?
C10 C9 H9 119.9 . . ?
C11 C10 C9 119.8(8) . . ?
C11 C10 H10 120.1 . . ?
C9 C10 H10 120.1 . . ?
C10 C11 C12 119.8(7) . . ?
C10 C11 H11 120.1 . . ?
C12 C11 H11 120.1 . . ?
C11 C12 O3 117.3(6) . . ?
C11 C12 C7 123.3(6) . . ?
O3 C12 C7 119.3(6) . . ?
O2 C13 O1 119.8(7) . . ?
O2 C13 C14 129.3(7) . . ?
O1 C13 C14 110.9(6) . . ?
C15 C14 C18 107.2(7) . . ?
C15 C14 C13 127.0(6) . . ?
C18 C14 C13 125.8(7) . . ?
C15 C14 Fe1 70.4(5) . . ?
C18 C14 Fe1 69.7(4) . . ?
C13 C14 Fe1 123.1(5) . . ?
C14 C15 C16 108.1(7) . . ?
C14 C15 Fe1 68.5(4) . . ?
C16 C15 Fe1 69.3(5) . . ?
C14 C15 H15 125.9 . . ?
C16 C15 H15 125.9 . . ?
Fe1 C15 H15 127.9 . . ?
C17 C16 C15 108.1(7) . . ?
C17 C16 Fe1 70.3(4) . . ?
C15 C16 Fe1 69.8(4) . . ?
C17 C16 H16 126.0 . . ?
C15 C16 H16 126.0 . . ?
Fe1 C16 H16 125.5 . . ?
C18 C17 C16 108.7(7) . . ?
C18 C17 Fe1 69.2(4) . . ?
C16 C17 Fe1 69.0(4) . . ?
C18 C17 H17 125.7 . . ?
C16 C17 H17 125.7 . . ?
Fe1 C17 H17 127.8 . . ?
C17 C18 C14 107.9(7) . . ?
C17 C18 C24 126.5(7) . . ?
C14 C18 C24 125.5(7) . . ?
C17 C18 Fe1 70.5(5) . . ?
C14 C18 Fe1 68.3(4) . . ?
C24 C18 Fe1 129.3(6) . . ?
C23 C19 C20 107.4(9) . . ?
C23 C19 Fe1 70.0(5) . . ?
C20 C19 Fe1 69.1(5) . . ?
C23 C19 H19 126.3 . . ?
C20 C19 H19 126.3 . . ?
Fe1 C19 H19 126.1 . . ?
C21 C20 C19 110.5(9) . . ?
C21 C20 Fe1 70.9(5) . . ?
C19 C20 Fe1 70.3(5) . . ?
C21 C20 H20 124.7 . . ?
C19 C20 H20 124.7 . . ?
Fe1 C20 H20 125.7 . . ?
C20 C21 C22 106.3(9) . . ?
C20 C21 Fe1 69.6(5) . . ?
C22 C21 Fe1 69.4(5) . . ?
C20 C21 H21 126.8 . . ?
C22 C21 H21 126.8 . . ?
Fe1 C21 H21 125.7 . . ?
C23 C22 C21 106.6(8) . . ?
C23 C22 Fe1 69.1(5) . . ?
C21 C22 Fe1 69.0(5) . . ?
C23 C22 H22 126.7 . . ?
C21 C22 H22 126.7 . . ?
Fe1 C22 H22 126.7 . . ?
C19 C23 C22 109.1(9) . . ?
C19 C23 Fe1 70.5(5) . . ?
C22 C23 Fe1 70.1(5) . . ?
C19 C23 H23 125.4 . . ?
C22 C23 H23 125.4 . . ?
Fe1 C23 H23 125.5 . . ?
C18 C24 S1 111.0(7) . . ?
C18 C24 S2 111.9(7) . . ?
S1 C24 S2 108.7(4) . . ?
C18 C24 H24 108.4 . . ?
S1 C24 H24 108.4 . . ?
S2 C24 H24 108.4 . . ?
C26 C25 S1 111.9(17) . . ?
C26 C25 H25A 109.2 . . ?
S1 C25 H25A 109.2 . . ?
C26 C25 H25B 109.2 . . ?
S1 C25 H25B 109.2 . . ?
H25A C25 H25B 107.9 . . ?
C25 C26 S2 106.9(18) . . ?
C25 C26 H26A 110.3 . . ?
S2 C26 H26A 110.3 . . ?
C25 C26 H26B 110.3 . . ?
S2 C26 H26B 110.3 . . ?
H26A C26 H26B 108.6 . . ?
C26' C25' S1 110.2(18) . . ?
C26' C25' H25C 109.6 . . ?
S1 C25' H25C 109.6 . . ?
C26' C25' H25D 109.6 . . ?
S1 C25' H25D 109.6 . . ?
H25C C25' H25D 108.1 . . ?
C25' C26' S2 113.8(18) . . ?
C25' C26' H26C 108.8 . . ?
S2 C26' H26C 108.8 . . ?
C25' C26' H26D 108.8 . . ?
S2 C26' H26D 108.8 . . ?
H26C C26' H26D 107.7 . . ?
O4 C27 O3 120.9(6) . . ?
O4 C27 C28 127.9(7) . . ?
O3 C27 C28 111.2(6) . . ?
C32 C28 C29 106.7(7) . . ?
C32 C28 C27 126.9(7) . . ?
C29 C28 C27 126.4(7) . . ?
C32 C28 Fe2 70.2(5) . . ?
C29 C28 Fe2 70.6(5) . . ?
C27 C28 Fe2 125.7(6) . . ?
C30 C29 C28 108.3(7) . . ?
C30 C29 C38 126.8(7) . . ?
C28 C29 C38 124.7(7) . . ?
C30 C29 Fe2 70.5(5) . . ?
C28 C29 Fe2 67.5(5) . . ?
C38 C29 Fe2 131.9(6) . . ?
C29 C30 C31 108.5(6) . . ?
C29 C30 Fe2 69.7(5) . . ?
C31 C30 Fe2 71.7(5) . . ?
C29 C30 H30 125.8 . . ?
C31 C30 H30 125.8 . . ?
Fe2 C30 H30 124.5 . . ?
C32 C31 C30 108.2(7) . . ?
C32 C31 Fe2 67.5(5) . . ?
C30 C31 Fe2 68.2(5) . . ?
C32 C31 H31 125.9 . . ?
C30 C31 H31 125.9 . . ?
Fe2 C31 H31 130.0 . . ?
C31 C32 C28 108.2(7) . . ?
C31 C32 Fe2 72.8(5) . . ?
C28 C32 Fe2 68.0(5) . . ?
C31 C32 H32 125.9 . . ?
C28 C32 H32 125.9 . . ?
Fe2 C32 H32 124.9 . . ?
C34 C33 C37 108.2(12) . . ?
C34 C33 Fe2 69.8(7) . . ?
C37 C33 Fe2 70.2(7) . . ?
C34 C33 H33 125.9 . . ?
C37 C33 H33 125.9 . . ?
Fe2 C33 H33 125.8 . . ?
C33 C34 C35 109.3(12) . . ?
C33 C34 Fe2 70.9(8) . . ?
C35 C34 Fe2 71.4(7) . . ?
C33 C34 H34 125.4 . . ?
C35 C34 H34 125.4 . . ?
Fe2 C34 H34 124.0 . . ?
C36 C35 C34 107.3(11) . . ?
C36 C35 Fe2 69.9(7) . . ?
C34 C35 Fe2 67.9(7) . . ?
C36 C35 H35 126.3 . . ?
C34 C35 H35 126.3 . . ?
Fe2 C35 H35 127.4 . . ?
C35 C36 C37 107.8(12) . . ?
C35 C36 Fe2 71.6(7) . . ?
C37 C36 Fe2 68.7(6) . . ?
C35 C36 H36 126.1 . . ?
C37 C36 H36 126.1 . . ?
Fe2 C36 H36 125.2 . . ?
C33 C37 C36 107.3(12) . . ?
C33 C37 Fe2 70.2(7) . . ?
C36 C37 Fe2 69.6(6) . . ?
C33 C37 H37 126.3 . . ?
C36 C37 H37 126.3 . . ?
Fe2 C37 H37 125.5 . . ?
C29 C38 S3 112.4(6) . . ?
C29 C38 S4 108.9(6) . . ?
S3 C38 S4 108.8(4) . . ?
C29 C38 H38 108.9 . . ?
S3 C38 H38 108.9 . . ?
S4 C38 H38 108.9 . . ?
C40 C39 S3 107.1(17) . . ?
C40 C39 H39A 110.3 . . ?
S3 C39 H39A 110.3 . . ?
C40 C39 H39B 110.3 . . ?
S3 C39 H39B 110.3 . . ?
H39A C39 H39B 108.6 . . ?
C39 C40 S4 106.2(17) . . ?
C39 C40 H40A 110.5 . . ?
S4 C40 H40A 110.5 . . ?
C39 C40 H40B 110.5 . . ?
S4 C40 H40B 110.5 . . ?
H40A C40 H40B 108.7 . . ?
O6 C41 O5 123.5(8) . . ?
O6 C41 N1 123.0(8) . . ?
O5 C41 N1 113.3(7) . . ?
C44 C42 O5 106.0(9) . . ?
C44 C42 C43 115.1(13) . . ?
O5 C42 C43 108.9(9) . . ?
C44 C42 C45 106.9(11) . . ?
O5 C42 C45 110.7(9) . . ?
C43 C42 C45 109.2(10) . . ?
C42 C43 H43A 109.5 . . ?
C42 C43 H43B 109.5 . . ?
H43A C43 H43B 109.5 . . ?
C42 C43 H43C 109.5 . . ?
H43A C43 H43C 109.5 . . ?
H43B C43 H43C 109.5 . . ?
C42 C44 H44A 109.5 . . ?
C42 C44 H44B 109.5 . . ?
H44A C44 H44B 109.5 . . ?
C42 C44 H44C 109.5 . . ?
H44A C44 H44C 109.5 . . ?
H44B C44 H44C 109.5 . . ?
C42 C45 H45A 109.5 . . ?
C42 C45 H45B 109.5 . . ?
H45A C45 H45B 109.5 . . ?
C42 C45 H45C 109.5 . . ?
H45A C45 H45C 109.5 . . ?
H45B C45 H45C 109.5 . . ?
Cl1 C46 Cl2 116.0(11) . . ?
Cl1 C46 H46A 108.3 . . ?
Cl2 C46 H46A 108.3 . . ?
Cl1 C46 H46B 108.3 . . ?
Cl2 C46 H46B 108.3 . . ?
H46A C46 H46B 107.4 . . ?
C40' C39' S3 103(2) . . ?
C40' C39' H39C 111.2 . . ?
S3 C39' H39C 111.2 . . ?
C40' C39' H39D 111.2 . . ?
S3 C39' H39D 111.2 . . ?
H39C C39' H39D 109.2 . . ?
C39' C40' S4 105(2) . . ?
C39' C40' H40C 110.7 . . ?
S4 C40' H40C 110.7 . . ?
C39' C40' H40D 110.7 . . ?
S4 C40' H40D 110.7 . . ?
H40C C40' H40D 108.8 . . ?

loop_
_geom_bond_atom_site_label_1
_geom_bond_atom_site_label_2
_geom_bond_distance
_geom_bond_site_symmetry_2
_geom_bond_publ_flag
Fe1 C14 1.990(7) . ?
Fe1 C16 2.007(7) . ?
Fe1 C18 2.009(8) . ?
Fe1 C20 2.009(8) . ?
Fe1 C15 2.014(8) . ?
Fe1 C23 2.018(9) . ?
Fe1 C19 2.024(9) . ?
Fe1 C21 2.025(9) . ?
Fe1 C17 2.025(8) . ?
Fe1 C22 2.031(8) . ?
Fe2 C34 1.986(12) . ?
Fe2 C28 1.988(9) . ?
Fe2 C33 2.000(12) . ?
Fe2 C37 2.000(11) . ?
Fe2 C36 2.012(11) . ?
Fe2 C32 2.018(9) . ?
Fe2 C29 2.030(8) . ?
Fe2 C35 2.032(11) . ?
Fe2 C30 2.040(9) . ?
Fe2 C31 2.086(8) . ?
Cl1 C46 1.516(13) . ?
Cl2 C46 1.835(17) . ?
S1 C25 1.60(2) . ?
S1 C24 1.794(10) . ?
S1 C25' 1.85(2) . ?
S2 C26' 1.58(3) . ?
S2 C24 1.828(10) . ?
S2 C26 1.96(3) . ?
S3 C39 1.72(3) . ?
S3 C38 1.793(9) . ?
S3 C39' 1.93(4) . ?
S4 C40 1.71(2) . ?
S4 C40' 1.77(3) . ?
S4 C38 1.807(10) . ?
N1 C41 1.325(10) . ?
N1 C1 1.408(9) . ?
N1 H1 0.8600 . ?
O1 C13 1.361(8) . ?
O1 C8 1.378(8) . ?
O2 C13 1.163(9) . ?
O3 C27 1.360(8) . ?
O3 C12 1.380(7) . ?
O4 C27 1.178(8) . ?
O5 C41 1.261(10) . ?
O5 C42 1.476(10) . ?
O6 C41 1.206(10) . ?
C1 C2 1.375(10) . ?
C1 C6 1.381(10) . ?
C2 C3 1.357(12) . ?
C2 H2 0.9300 . ?
C3 C4 1.368(13) . ?
C3 H3 0.9300 . ?
C4 C5 1.376(12) . ?
C4 H4 0.9300 . ?
C5 C6 1.399(10) . ?
C5 H5 0.9300 . ?
C6 C7 1.464(10) . ?
C7 C12 1.383(10) . ?
C7 C8 1.406(9) . ?
C8 C9 1.366(11) . ?
C9 C10 1.381(11) . ?
C9 H9 0.9300 . ?
C10 C11 1.354(10) . ?
C10 H10 0.9300 . ?
C11 C12 1.362(10) . ?
C11 H11 0.9300 . ?
C13 C14 1.439(10) . ?
C14 C15 1.407(10) . ?
C14 C18 1.432(10) . ?
C15 C16 1.407(11) . ?
C15 H15 0.9300 . ?
C16 C17 1.402(11) . ?
C16 H16 0.9300 . ?
C17 C18 1.388(11) . ?
C17 H17 0.9300 . ?
C18 C24 1.514(11) . ?
C19 C23 1.365(13) . ?
C19 C20 1.398(14) . ?
C19 H19 0.9300 . ?
C20 C21 1.364(12) . ?
C20 H20 0.9300 . ?
C21 C22 1.439(13) . ?
C21 H21 0.9300 . ?
C22 C23 1.409(13) . ?
C22 H22 0.9300 . ?
C23 H23 0.9300 . ?
C24 H24 0.9800 . ?
C25 C26 1.516(10) . ?
C25 H25A 0.9700 . ?
C25 H25B 0.9700 . ?
C26 H26A 0.9700 . ?
C26 H26B 0.9700 . ?
C25' C26' 1.527(10) . ?
C25' H25C 0.9700 . ?
C25' H25D 0.9700 . ?
C26' H26C 0.9700 . ?
C26' H26D 0.9700 . ?
C27 C28 1.448(10) . ?
C28 C32 1.428(10) . ?
C28 C29 1.434(10) . ?
C29 C30 1.388(11) . ?
C29 C38 1.494(12) . ?
C30 C31 1.418(11) . ?
C30 H30 0.9300 . ?
C31 C32 1.397(11) . ?
C31 H31 0.9300 . ?
C32 H32 0.9300 . ?
C33 C34 1.342(16) . ?
C33 C37 1.357(16) . ?
C33 H33 0.9300 . ?
C34 C35 1.401(15) . ?
C34 H34 0.9300 . ?
C35 C36 1.333(17) . ?
C35 H35 0.9300 . ?
C36 C37 1.426(17) . ?
C36 H36 0.9300 . ?
C37 H37 0.9300 . ?
C38 H38 0.9800 . ?
C39 C40 1.532(10) . ?
C39 H39A 0.9700 . ?
C39 H39B 0.9700 . ?
C40 H40A 0.9700 . ?
C40 H40B 0.9700 . ?
C42 C44 1.475(17) . ?
C42 C43 1.534(18) . ?
C42 C45 1.539(17) . ?
C43 H43A 0.9600 . ?
C43 H43B 0.9600 . ?
C43 H43C 0.9600 . ?
C44 H44A 0.9600 . ?
C44 H44B 0.9600 . ?
C44 H44C 0.9600 . ?
C45 H45A 0.9600 . ?
C45 H45B 0.9600 . ?
C45 H45C 0.9600 . ?
C46 H46A 0.9700 . ?
C46 H46B 0.9700 . ?
C39' C40' 1.522(10) . ?
C39' H39C 0.9700 . ?
C39' H39D 0.9700 . ?
C40' H40C 0.9700 . ?
C40' H40D 0.9700 . ?

loop_
_geom_torsion_atom_site_label_1
_geom_torsion_atom_site_label_2
_geom_torsion_atom_site_label_3
_geom_torsion_atom_site_label_4
_geom_torsion
_geom_torsion_site_symmetry_1
_geom_torsion_site_symmetry_2
_geom_torsion_site_symmetry_3
_geom_torsion_site_symmetry_4
_geom_torsion_publ_flag
C41 N1 C1 C2 30.7(11) . . . . ?
C41 N1 C1 C6 -150.4(7) . . . . ?
C6 C1 C2 C3 0.9(11) . . . . ?
N1 C1 C2 C3 179.7(7) . . . . ?
C1 C2 C3 C4 -1.4(13) . . . . ?
C2 C3 C4 C5 0.9(13) . . . . ?
C3 C4 C5 C6 0.0(12) . . . . ?
C2 C1 C6 C5 0.0(10) . . . . ?
N1 C1 C6 C5 -178.8(6) . . . . ?
C2 C1 C6 C7 179.1(7) . . . . ?
N1 C1 C6 C7 0.3(10) . . . . ?
C4 C5 C6 C1 -0.4(11) . . . . ?
C4 C5 C6 C7 -179.6(7) . . . . ?
C1 C6 C7 C12 -111.5(8) . . . . ?
C5 C6 C7 C12 67.6(9) . . . . ?
C1 C6 C7 C8 72.3(9) . . . . ?
C5 C6 C7 C8 -108.6(8) . . . . ?
C13 O1 C8 C9 -73.5(9) . . . . ?
C13 O1 C8 C7 108.3(7) . . . . ?
C12 C7 C8 C9 -1.8(10) . . . . ?
C6 C7 C8 C9 174.6(7) . . . . ?
C12 C7 C8 O1 176.4(5) . . . . ?
C6 C7 C8 O1 -7.2(10) . . . . ?
O1 C8 C9 C10 -176.2(7) . . . . ?
C7 C8 C9 C10 1.9(11) . . . . ?
C8 C9 C10 C11 -1.1(12) . . . . ?
C9 C10 C11 C12 0.3(12) . . . . ?
C10 C11 C12 O3 -176.5(6) . . . . ?
C10 C11 C12 C7 -0.2(11) . . . . ?
C27 O3 C12 C11 -92.8(8) . . . . ?
C27 O3 C12 C7 90.8(8) . . . . ?
C8 C7 C12 C11 0.9(10) . . . . ?
C6 C7 C12 C11 -175.5(7) . . . . ?
C8 C7 C12 O3 177.1(5) . . . . ?
C6 C7 C12 O3 0.6(9) . . . . ?
C8 O1 C13 O2 -11.0(11) . . . . ?
C8 O1 C13 C14 167.6(6) . . . . ?
O2 C13 C14 C15 178.5(9) . . . . ?
O1 C13 C14 C15 0.1(11) . . . . ?
O2 C13 C14 C18 -4.4(14) . . . . ?
O1 C13 C14 C18 177.2(7) . . . . ?
O2 C13 C14 Fe1 -92.1(11) . . . . ?
O1 C13 C14 Fe1 89.5(7) . . . . ?
C16 Fe1 C14 C15 -37.1(4) . . . . ?
C18 Fe1 C14 C15 -117.7(6) . . . . ?
C20 Fe1 C14 C15 -168.5(8) . . . . ?
C23 Fe1 C14 C15 74.8(6) . . . . ?
C19 Fe1 C14 C15 42.0(12) . . . . ?
C21 Fe1 C14 C15 160.4(5) . . . . ?
C17 Fe1 C14 C15 -80.7(5) . . . . ?
C22 Fe1 C14 C15 116.9(5) . . . . ?
C16 Fe1 C14 C18 80.6(5) . . . . ?
C20 Fe1 C14 C18 -50.8(10) . . . . ?
C15 Fe1 C14 C18 117.7(6) . . . . ?
C23 Fe1 C14 C18 -167.5(5) . . . . ?
C19 Fe1 C14 C18 159.7(10) . . . . ?
C21 Fe1 C14 C18 -81.9(5) . . . . ?
C17 Fe1 C14 C18 37.0(4) . . . . ?
C22 Fe1 C14 C18 -125.3(5) . . . . ?
C16 Fe1 C14 C13 -159.1(7) . . . . ?
C18 Fe1 C14 C13 120.2(8) . . . . ?
C20 Fe1 C14 C13 69.4(11) . . . . ?
C15 Fe1 C14 C13 -122.0(8) . . . . ?
C23 Fe1 C14 C13 -47.3(8) . . . . ?
C19 Fe1 C14 C13 -80.1(13) . . . . ?
C21 Fe1 C14 C13 38.3(8) . . . . ?
C17 Fe1 C14 C13 157.2(7) . . . . ?
C22 Fe1 C14 C13 -5.1(7) . . . . ?
C18 C14 C15 C16 -2.3(9) . . . . ?
C13 C14 C15 C16 175.2(7) . . . . ?
Fe1 C14 C15 C16 58.0(5) . . . . ?
C18 C14 C15 Fe1 -60.3(5) . . . . ?
C13 C14 C15 Fe1 117.2(7) . . . . ?
C16 Fe1 C15 C14 120.5(6) . . . . ?
C18 Fe1 C15 C14 39.3(4) . . . . ?
C20 Fe1 C15 C14 167.9(9) . . . . ?
C23 Fe1 C15 C14 -123.8(5) . . . . ?
C19 Fe1 C15 C14 -163.9(5) . . . . ?
C21 Fe1 C15 C14 -50.1(11) . . . . ?
C17 Fe1 C15 C14 82.6(5) . . . . ?
C22 Fe1 C15 C14 -82.0(5) . . . . ?
C14 Fe1 C15 C16 -120.5(6) . . . . ?
C18 Fe1 C15 C16 -81.2(5) . . . . ?
C20 Fe1 C15 C16 47.4(11) . . . . ?
C23 Fe1 C15 C16 115.7(5) . . . . ?
C19 Fe1 C15 C16 75.7(6) . . . . ?
C21 Fe1 C15 C16 -170.5(9) . . . . ?
C17 Fe1 C15 C16 -37.9(5) . . . . ?
C22 Fe1 C15 C16 157.5(5) . . . . ?
C14 C15 C16 C17 2.6(9) . . . . ?
Fe1 C15 C16 C17 60.2(6) . . . . ?
C14 C15 C16 Fe1 -57.6(5) . . . . ?
C14 Fe1 C16 C17 -81.6(5) . . . . ?
C18 Fe1 C16 C17 -36.5(5) . . . . ?
C20 Fe1 C16 C17 79.1(6) . . . . ?
C15 Fe1 C16 C17 -118.9(7) . . . . ?
C23 Fe1 C16 C17 159.6(5) . . . . ?
C19 Fe1 C16 C17 119.4(5) . . . . ?
C21 Fe1 C16 C17 51.0(12) . . . . ?
C22 Fe1 C16 C17 -170.5(8) . . . . ?
C14 Fe1 C16 C15 37.3(4) . . . . ?
C18 Fe1 C16 C15 82.3(5) . . . . ?
C20 Fe1 C16 C15 -162.1(5) . . . . ?
C23 Fe1 C16 C15 -81.5(6) . . . . ?
C19 Fe1 C16 C15 -121.8(5) . . . . ?
C21 Fe1 C16 C15 169.8(10) . . . . ?
C17 Fe1 C16 C15 118.9(7) . . . . ?
C22 Fe1 C16 C15 -51.7(10) . . . . ?
C15 C16 C17 C18 -2.0(9) . . . . ?
Fe1 C16 C17 C18 57.9(6) . . . . ?
C15 C16 C17 Fe1 -59.8(5) . . . . ?
C14 Fe1 C17 C18 -38.6(5) . . . . ?
C16 Fe1 C17 C18 -120.9(7) . . . . ?
C20 Fe1 C17 C18 118.7(5) . . . . ?
C15 Fe1 C17 C18 -82.8(5) . . . . ?
C23 Fe1 C17 C18 -165.9(8) . . . . ?
C19 Fe1 C17 C18 161.5(5) . . . . ?
C21 Fe1 C17 C18 78.0(6) . . . . ?
C22 Fe1 C17 C18 45.4(14) . . . . ?
C14 Fe1 C17 C16 82.3(5) . . . . ?
C18 Fe1 C17 C16 120.9(7) . . . . ?
C20 Fe1 C17 C16 -120.5(5) . . . . ?
C15 Fe1 C17 C16 38.1(5) . . . . ?
C23 Fe1 C17 C16 -45.0(10) . . . . ?
C19 Fe1 C17 C16 -77.6(6) . . . . ?
C21 Fe1 C17 C16 -161.1(5) . . . . ?
C22 Fe1 C17 C16 166.3(11) . . . . ?
C16 C17 C18 C14 0.5(9) . . . . ?
Fe1 C17 C18 C14 58.3(5) . . . . ?
C16 C17 C18 C24 177.2(8) . . . . ?
Fe1 C17 C18 C24 -125.0(9) . . . . ?
C16 C17 C18 Fe1 -57.7(6) . . . . ?
C15 C14 C18 C17 1.1(9) . . . . ?
C13 C14 C18 C17 -176.5(7) . . . . ?
Fe1 C14 C18 C17 -59.6(6) . . . . ?
C15 C14 C18 C24 -175.6(8) . . . . ?
C13 C14 C18 C24 6.8(12) . . . . ?
Fe1 C14 C18 C24 123.6(8) . . . . ?
C15 C14 C18 Fe1 60.7(5) . . . . ?
C13 C14 C18 Fe1 -116.8(7) . . . . ?
C14 Fe1 C18 C17 119.4(6) . . . . ?
C16 Fe1 C18 C17 36.9(5) . . . . ?
C20 Fe1 C18 C17 -80.3(6) . . . . ?
C15 Fe1 C18 C17 80.9(5) . . . . ?
C23 Fe1 C18 C17 158.4(12) . . . . ?
C19 Fe1 C18 C17 -42.9(11) . . . . ?
C21 Fe1 C18 C17 -122.0(5) . . . . ?
C22 Fe1 C18 C17 -165.1(5) . . . . ?
C16 Fe1 C18 C14 -82.5(5) . . . . ?
C20 Fe1 C18 C14 160.3(5) . . . . ?
C15 Fe1 C18 C14 -38.5(4) . . . . ?
C23 Fe1 C18 C14 39.0(14) . . . . ?
C19 Fe1 C18 C14 -162.3(9) . . . . ?
C21 Fe1 C18 C14 118.6(5) . . . . ?
C17 Fe1 C18 C14 -119.4(6) . . . . ?
C22 Fe1 C18 C14 75.5(6) . . . . ?
C14 Fe1 C18 C24 -118.9(9) . . . . ?
C16 Fe1 C18 C24 158.6(8) . . . . ?
C20 Fe1 C18 C24 41.4(8) . . . . ?
C15 Fe1 C18 C24 -157.4(8) . . . . ?
C23 Fe1 C18 C24 -79.9(15) . . . . ?
C19 Fe1 C18 C24 78.8(11) . . . . ?
C21 Fe1 C18 C24 -0.2(8) . . . . ?
C17 Fe1 C18 C24 121.7(9) . . . . ?
C22 Fe1 C18 C24 -43.4(9) . . . . ?
C14 Fe1 C19 C23 44.8(13) . . . . ?
C16 Fe1 C19 C23 117.3(6) . . . . ?
C18 Fe1 C19 C23 -170.6(8) . . . . ?
C20 Fe1 C19 C23 -118.6(8) . . . . ?
C15 Fe1 C19 C23 76.1(7) . . . . ?
C21 Fe1 C19 C23 -82.7(6) . . . . ?
C17 Fe1 C19 C23 158.6(6) . . . . ?
C22 Fe1 C19 C23 -37.7(6) . . . . ?
C14 Fe1 C19 C20 163.3(9) . . . . ?
C16 Fe1 C19 C20 -124.1(5) . . . . ?
C18 Fe1 C19 C20 -52.1(11) . . . . ?
C15 Fe1 C19 C20 -165.3(5) . . . . ?
C23 Fe1 C19 C20 118.6(8) . . . . ?
C21 Fe1 C19 C20 35.9(5) . . . . ?
C17 Fe1 C19 C20 -82.8(6) . . . . ?
C22 Fe1 C19 C20 80.9(6) . . . . ?
C23 C19 C20 C21 0.3(10) . . . . ?
Fe1 C19 C20 C21 -59.6(6) . . . . ?
C23 C19 C20 Fe1 59.9(6) . . . . ?
C14 Fe1 C20 C21 -42.8(12) . . . . ?
C16 Fe1 C20 C21 -165.4(6) . . . . ?
C18 Fe1 C20 C21 -80.7(7) . . . . ?
C15 Fe1 C20 C21 159.2(9) . . . . ?
C23 Fe1 C20 C21 84.0(6) . . . . ?
C19 Fe1 C20 C21 121.3(9) . . . . ?
C17 Fe1 C20 C21 -122.9(6) . . . . ?
C22 Fe1 C20 C21 39.6(6) . . . . ?
C14 Fe1 C20 C19 -164.1(8) . . . . ?
C16 Fe1 C20 C19 73.4(7) . . . . ?
C18 Fe1 C20 C19 158.0(5) . . . . ?
C15 Fe1 C20 C19 37.9(12) . . . . ?
C23 Fe1 C20 C19 -37.3(6) . . . . ?
C21 Fe1 C20 C19 -121.3(9) . . . . ?
C17 Fe1 C20 C19 115.8(6) . . . . ?
C22 Fe1 C20 C19 -81.6(6) . . . . ?
C19 C20 C21 C22 -0.8(10) . . . . ?
Fe1 C20 C21 C22 -60.0(6) . . . . ?
C19 C20 C21 Fe1 59.2(6) . . . . ?
C14 Fe1 C21 C20 162.7(6) . . . . ?
C16 Fe1 C21 C20 38.1(14) . . . . ?
C18 Fe1 C21 C20 118.2(6) . . . . ?
C15 Fe1 C21 C20 -160.3(9) . . . . ?
C23 Fe1 C21 C20 -79.3(7) . . . . ?
C19 Fe1 C21 C20 -36.8(6) . . . . ?
C17 Fe1 C21 C20 76.2(7) . . . . ?
C22 Fe1 C21 C20 -117.4(9) . . . . ?
C14 Fe1 C21 C22 -80.0(6) . . . . ?
C16 Fe1 C21 C22 155.4(10) . . . . ?
C18 Fe1 C21 C22 -124.5(6) . . . . ?
C20 Fe1 C21 C22 117.4(9) . . . . ?
C15 Fe1 C21 C22 -43.0(12) . . . . ?
C23 Fe1 C21 C22 38.0(6) . . . . ?
C19 Fe1 C21 C22 80.6(6) . . . . ?
C17 Fe1 C21 C22 -166.4(5) . . . . ?
C20 C21 C22 C23 1.0(9) . . . . ?
Fe1 C21 C22 C23 -59.1(6) . . . . ?
C20 C21 C22 Fe1 60.2(6) . . . . ?
C14 Fe1 C22 C23 -122.0(6) . . . . ?
C16 Fe1 C22 C23 -41.7(11) . . . . ?
C18 Fe1 C22 C23 -164.9(6) . . . . ?
C20 Fe1 C22 C23 80.6(6) . . . . ?
C15 Fe1 C22 C23 -78.7(6) . . . . ?
C19 Fe1 C22 C23 36.6(6) . . . . ?
C21 Fe1 C22 C23 118.3(8) . . . . ?
C17 Fe1 C22 C23 160.0(11) . . . . ?
C14 Fe1 C22 C21 119.7(6) . . . . ?
C16 Fe1 C22 C21 -160.1(8) . . . . ?
C18 Fe1 C22 C21 76.8(6) . . . . ?
C20 Fe1 C22 C21 -37.7(6) . . . . ?
C15 Fe1 C22 C21 163.0(5) . . . . ?
C23 Fe1 C22 C21 -118.3(8) . . . . ?
C19 Fe1 C22 C21 -81.8(6) . . . . ?
C17 Fe1 C22 C21 41.6(14) . . . . ?
C20 C19 C23 C22 0.4(10) . . . . ?
Fe1 C19 C23 C22 59.7(6) . . . . ?
C20 C19 C23 Fe1 -59.3(6) . . . . ?
C21 C22 C23 C19 -0.9(10) . . . . ?
Fe1 C22 C23 C19 -59.9(6) . . . . ?
C21 C22 C23 Fe1 59.0(6) . . . . ?
C14 Fe1 C23 C19 -162.6(6) . . . . ?
C16 Fe1 C23 C19 -78.6(7) . . . . ?
C18 Fe1 C23 C19 166.8(11) . . . . ?
C20 Fe1 C23 C19 38.3(6) . . . . ?
C15 Fe1 C23 C19 -121.1(6) . . . . ?
C21 Fe1 C23 C19 81.1(6) . . . . ?
C17 Fe1 C23 C19 -46.8(11) . . . . ?
C22 Fe1 C23 C19 119.9(9) . . . . ?
C14 Fe1 C23 C22 77.6(6) . . . . ?
C16 Fe1 C23 C22 161.5(5) . . . . ?
C18 Fe1 C23 C22 46.9(15) . . . . ?
C20 Fe1 C23 C22 -81.6(6) . . . . ?
C15 Fe1 C23 C22 119.0(5) . . . . ?
C19 Fe1 C23 C22 -119.9(9) . . . . ?
C21 Fe1 C23 C22 -38.8(5) . . . . ?
C17 Fe1 C23 C22 -166.7(7) . . . . ?
C17 C18 C24 S1 -83.8(10) . . . . ?
C14 C18 C24 S1 92.3(8) . . . . ?
Fe1 C18 C24 S1 -177.8(4) . . . . ?
C17 C18 C24 S2 37.7(11) . . . . ?
C14 C18 C24 S2 -146.1(7) . . . . ?
Fe1 C18 C24 S2 -56.3(8) . . . . ?
C25 S1 C24 C18 96.5(10) . . . . ?
C25' S1 C24 C18 143.9(10) . . . . ?
C25 S1 C24 S2 -26.9(10) . . . . ?
C25' S1 C24 S2 20.5(9) . . . . ?
C26' S2 C24 C18 -129.8(13) . . . . ?
C26 S2 C24 C18 -116.9(11) . . . . ?
C26' S2 C24 S1 -6.9(13) . . . . ?
C26 S2 C24 S1 6.0(11) . . . . ?
C24 S1 C25 C26 43(2) . . . . ?
C25' S1 C25 C26 -43(2) . . . . ?
S1 C25 C26 S2 -40(2) . . . . ?
C26' S2 C26 C25 143(6) . . . . ?
C24 S2 C26 C25 18(2) . . . . ?
C25 S1 C25' C26' 71(2) . . . . ?
C24 S1 C25' C26' -30(2) . . . . ?
S1 C25' C26' S2 31(3) . . . . ?
C24 S2 C26' C25' -15(3) . . . . ?
C26 S2 C26' C25' -72(5) . . . . ?
C12 O3 C27 O4 -11.7(12) . . . . ?
C12 O3 C27 C28 166.2(7) . . . . ?
O4 C27 C28 C32 -175.4(10) . . . . ?
O3 C27 C28 C32 6.9(13) . . . . ?
O4 C27 C28 C29 7.0(17) . . . . ?
O3 C27 C28 C29 -170.8(8) . . . . ?
O4 C27 C28 Fe2 -84.3(11) . . . . ?
O3 C27 C28 Fe2 97.9(8) . . . . ?
C34 Fe2 C28 C32 162.2(6) . . . . ?
C33 Fe2 C28 C32 121.9(6) . . . . ?
C37 Fe2 C28 C32 79.9(7) . . . . ?
C36 Fe2 C28 C32 43.5(14) . . . . ?
C29 Fe2 C28 C32 -116.7(7) . . . . ?
C35 Fe2 C28 C32 -163.6(14) . . . . ?
C30 Fe2 C28 C32 -80.4(5) . . . . ?
C31 Fe2 C28 C32 -37.2(5) . . . . ?
C34 Fe2 C28 C29 -81.1(7) . . . . ?
C33 Fe2 C28 C29 -121.4(6) . . . . ?
C37 Fe2 C28 C29 -163.4(6) . . . . ?
C36 Fe2 C28 C29 160.2(11) . . . . ?
C32 Fe2 C28 C29 116.7(7) . . . . ?
C35 Fe2 C28 C29 -46.9(16) . . . . ?
C30 Fe2 C28 C29 36.3(5) . . . . ?
C31 Fe2 C28 C29 79.5(5) . . . . ?
C34 Fe2 C28 C27 40.4(8) . . . . ?
C33 Fe2 C28 C27 0.0(7) . . . . ?
C37 Fe2 C28 C27 -42.0(8) . . . . ?
C36 Fe2 C28 C27 -78.3(14) . . . . ?
C32 Fe2 C28 C27 -121.9(8) . . . . ?
C29 Fe2 C28 C27 121.4(8) . . . . ?
C35 Fe2 C28 C27 74.6(16) . . . . ?
C30 Fe2 C28 C27 157.7(7) . . . . ?
C31 Fe2 C28 C27 -159.0(7) . . . . ?
C32 C28 C29 C30 2.5(10) . . . . ?
C27 C28 C29 C30 -179.5(9) . . . . ?
Fe2 C28 C29 C30 -58.9(6) . . . . ?
C32 C28 C29 C38 -172.3(8) . . . . ?
C27 C28 C29 C38 5.7(14) . . . . ?
Fe2 C28 C29 C38 126.3(8) . . . . ?
C32 C28 C29 Fe2 61.4(7) . . . . ?
C27 C28 C29 Fe2 -120.6(10) . . . . ?
C34 Fe2 C29 C30 -117.9(6) . . . . ?
C28 Fe2 C29 C30 120.4(7) . . . . ?
C33 Fe2 C29 C30 -160.1(6) . . . . ?
C37 Fe2 C29 C30 162.8(12) . . . . ?
C36 Fe2 C29 C30 -37.7(16) . . . . ?
C32 Fe2 C29 C30 80.9(5) . . . . ?
C35 Fe2 C29 C30 -74.2(7) . . . . ?
C31 Fe2 C29 C30 37.9(5) . . . . ?
C34 Fe2 C29 C28 121.6(6) . . . . ?
C33 Fe2 C29 C28 79.5(6) . . . . ?
C37 Fe2 C29 C28 42.3(14) . . . . ?
C36 Fe2 C29 C28 -158.2(14) . . . . ?
C32 Fe2 C29 C28 -39.6(5) . . . . ?
C35 Fe2 C29 C28 165.4(6) . . . . ?
C30 Fe2 C29 C28 -120.4(7) . . . . ?
C31 Fe2 C29 C28 -82.5(5) . . . . ?
C34 Fe2 C29 C38 4.5(8) . . . . ?
C28 Fe2 C29 C38 -117.2(9) . . . . ?
C33 Fe2 C29 C38 -37.7(9) . . . . ?
C37 Fe2 C29 C38 -74.8(15) . . . . ?
C36 Fe2 C29 C38 84.7(16) . . . . ?
C32 Fe2 C29 C38 -156.7(8) . . . . ?
C35 Fe2 C29 C38 48.2(9) . . . . ?
C30 Fe2 C29 C38 122.4(9) . . . . ?
C31 Fe2 C29 C38 160.4(8) . . . . ?
C28 C29 C30 C31 -4.4(11) . . . . ?
C38 C29 C30 C31 170.3(8) . . . . ?
Fe2 C29 C30 C31 -61.5(7) . . . . ?
C28 C29 C30 Fe2 57.1(6) . . . . ?
C38 C29 C30 Fe2 -128.3(9) . . . . ?
C34 Fe2 C30 C29 82.7(6) . . . . ?
C28 Fe2 C30 C29 -38.0(5) . . . . ?
C33 Fe2 C30 C29 51.1(13) . . . . ?
C37 Fe2 C30 C29 -162.1(12) . . . . ?
C36 Fe2 C30 C29 164.9(7) . . . . ?
C32 Fe2 C30 C29 -82.9(5) . . . . ?
C35 Fe2 C30 C29 125.0(6) . . . . ?
C31 Fe2 C30 C29 -118.6(7) . . . . ?
C34 Fe2 C30 C31 -158.6(6) . . . . ?
C28 Fe2 C30 C31 80.7(5) . . . . ?
C33 Fe2 C30 C31 169.7(11) . . . . ?
C37 Fe2 C30 C31 -43.5(14) . . . . ?
C36 Fe2 C30 C31 -76.5(8) . . . . ?
C32 Fe2 C30 C31 35.7(5) . . . . ?
C29 Fe2 C30 C31 118.6(7) . . . . ?
C35 Fe2 C30 C31 -116.4(6) . . . . ?
C29 C30 C31 C32 4.6(11) . . . . ?
Fe2 C30 C31 C32 -55.6(7) . . . . ?
C29 C30 C31 Fe2 60.2(6) . . . . ?
C34 Fe2 C31 C32 174.5(11) . . . . ?
C28 Fe2 C31 C32 39.0(5) . . . . ?
C33 Fe2 C31 C32 -47.1(14) . . . . ?
C37 Fe2 C31 C32 -74.8(7) . . . . ?
C36 Fe2 C31 C32 -117.0(7) . . . . ?
C29 Fe2 C31 C32 84.3(5) . . . . ?
C35 Fe2 C31 C32 -156.2(6) . . . . ?
C30 Fe2 C31 C32 122.0(7) . . . . ?
C34 Fe2 C31 C30 52.5(13) . . . . ?
C28 Fe2 C31 C30 -83.0(5) . . . . ?
C33 Fe2 C31 C30 -169.1(11) . . . . ?
C37 Fe2 C31 C30 163.3(6) . . . . ?
C36 Fe2 C31 C30 121.0(6) . . . . ?
C32 Fe2 C31 C30 -122.0(7) . . . . ?
C29 Fe2 C31 C30 -37.6(5) . . . . ?
C35 Fe2 C31 C30 81.8(7) . . . . ?
C30 C31 C32 C28 -3.0(11) . . . . ?
Fe2 C31 C32 C28 -59.0(7) . . . . ?
C30 C31 C32 Fe2 56.0(7) . . . . ?
C29 C28 C32 C31 0.4(11) . . . . ?
C27 C28 C32 C31 -177.6(9) . . . . ?
Fe2 C28 C32 C31 62.0(7) . . . . ?
C29 C28 C32 Fe2 -61.6(6) . . . . ?
C27 C28 C32 Fe2 120.4(10) . . . . ?
C34 Fe2 C32 C31 -173.0(14) . . . . ?
C28 Fe2 C32 C31 -118.6(7) . . . . ?
C33 Fe2 C32 C31 162.3(6) . . . . ?
C37 Fe2 C32 C31 123.0(6) . . . . ?
C36 Fe2 C32 C31 79.7(7) . . . . ?
C29 Fe2 C32 C31 -79.0(5) . . . . ?
C35 Fe2 C32 C31 51.2(11) . . . . ?
C30 Fe2 C32 C31 -36.1(5) . . . . ?
C34 Fe2 C32 C28 -54.4(16) . . . . ?
C33 Fe2 C32 C28 -79.1(7) . . . . ?
C37 Fe2 C32 C28 -118.4(6) . . . . ?
C36 Fe2 C32 C28 -161.7(6) . . . . ?
C29 Fe2 C32 C28 39.6(5) . . . . ?
C35 Fe2 C32 C28 169.8(9) . . . . ?
C30 Fe2 C32 C28 82.5(5) . . . . ?
C31 Fe2 C32 C28 118.6(7) . . . . ?
C28 Fe2 C33 C34 124.8(7) . . . . ?
C37 Fe2 C33 C34 -119.2(11) . . . . ?
C36 Fe2 C33 C34 -79.9(9) . . . . ?
C32 Fe2 C33 C34 168.6(7) . . . . ?
C29 Fe2 C33 C34 80.9(8) . . . . ?
C35 Fe2 C33 C34 -38.2(8) . . . . ?
C30 Fe2 C33 C34 43.4(15) . . . . ?
C31 Fe2 C33 C34 -156.5(10) . . . . ?
C34 Fe2 C33 C37 119.2(11) . . . . ?
C28 Fe2 C33 C37 -116.0(8) . . . . ?
C36 Fe2 C33 C37 39.2(8) . . . . ?
C32 Fe2 C33 C37 -72.3(9) . . . . ?
C29 Fe2 C33 C37 -159.9(7) . . . . ?
C35 Fe2 C33 C37 81.0(8) . . . . ?
C30 Fe2 C33 C37 162.6(10) . . . . ?
C31 Fe2 C33 C37 -37.3(16) . . . . ?
C37 C33 C34 C35 1.5(16) . . . . ?
Fe2 C33 C34 C35 61.3(9) . . . . ?
C37 C33 C34 Fe2 -59.9(10) . . . . ?
C28 Fe2 C34 C33 -74.9(9) . . . . ?
C37 Fe2 C34 C33 37.4(8) . . . . ?
C36 Fe2 C34 C33 83.0(9) . . . . ?
C32 Fe2 C34 C33 -32.5(19) . . . . ?
C29 Fe2 C34 C33 -119.8(7) . . . . ?
C35 Fe2 C34 C33 119.1(12) . . . . ?
C30 Fe2 C34 C33 -162.7(7) . . . . ?
C31 Fe2 C34 C33 159.2(9) . . . . ?
C28 Fe2 C34 C35 166.1(7) . . . . ?
C33 Fe2 C34 C35 -119.1(12) . . . . ?
C37 Fe2 C34 C35 -81.7(8) . . . . ?
C36 Fe2 C34 C35 -36.1(7) . . . . ?
C32 Fe2 C34 C35 -151.6(13) . . . . ?
C29 Fe2 C34 C35 121.2(7) . . . . ?
C30 Fe2 C34 C35 78.2(9) . . . . ?
C31 Fe2 C34 C35 40.1(15) . . . . ?
C33 C34 C35 C36 -2.0(16) . . . . ?
Fe2 C34 C35 C36 59.0(10) . . . . ?
C33 C34 C35 Fe2 -61.0(9) . . . . ?
C34 Fe2 C35 C36 -119.4(12) . . . . ?
C28 Fe2 C35 C36 -163.1(13) . . . . ?
C33 Fe2 C35 C36 -82.5(9) . . . . ?
C37 Fe2 C35 C36 -39.4(8) . . . . ?
C32 Fe2 C35 C36 41.8(14) . . . . ?
C29 Fe2 C35 C36 159.9(7) . . . . ?
C30 Fe2 C35 C36 119.4(8) . . . . ?
C31 Fe2 C35 C36 77.2(9) . . . . ?
C28 Fe2 C35 C34 -43.7(18) . . . . ?
C33 Fe2 C35 C34 36.9(8) . . . . ?
C37 Fe2 C35 C34 80.0(8) . . . . ?
C36 Fe2 C35 C34 119.4(12) . . . . ?
C32 Fe2 C35 C34 161.2(9) . . . . ?
C29 Fe2 C35 C34 -80.7(8) . . . . ?
C30 Fe2 C35 C34 -121.2(7) . . . . ?
C31 Fe2 C35 C34 -163.4(7) . . . . ?
C34 C35 C36 C37 1.7(15) . . . . ?
Fe2 C35 C36 C37 59.4(8) . . . . ?
C34 C35 C36 Fe2 -57.7(9) . . . . ?
C34 Fe2 C36 C35 38.2(8) . . . . ?
C28 Fe2 C36 C35 168.2(9) . . . . ?
C33 Fe2 C36 C35 81.0(9) . . . . ?
C37 Fe2 C36 C35 118.4(12) . . . . ?
C32 Fe2 C36 C35 -160.0(7) . . . . ?
C29 Fe2 C36 C35 -50.6(18) . . . . ?
C30 Fe2 C36 C35 -78.3(9) . . . . ?
C31 Fe2 C36 C35 -119.1(8) . . . . ?
C34 Fe2 C36 C37 -80.1(9) . . . . ?
C28 Fe2 C36 C37 49.8(17) . . . . ?
C33 Fe2 C36 C37 -37.4(8) . . . . ?
C32 Fe2 C36 C37 81.6(9) . . . . ?
C29 Fe2 C36 C37 -169.0(11) . . . . ?
C35 Fe2 C36 C37 -118.4(12) . . . . ?
C30 Fe2 C36 C37 163.4(7) . . . . ?
C31 Fe2 C36 C37 122.6(8) . . . . ?
C34 C33 C37 C36 -0.4(16) . . . . ?
Fe2 C33 C37 C36 -60.0(9) . . . . ?
C34 C33 C37 Fe2 59.6(10) . . . . ?
C35 C36 C37 C33 -0.9(15) . . . . ?
Fe2 C36 C37 C33 60.3(9) . . . . ?
C35 C36 C37 Fe2 -61.2(9) . . . . ?
C34 Fe2 C37 C33 -37.1(7) . . . . ?
C28 Fe2 C37 C33 82.5(8) . . . . ?
C36 Fe2 C37 C33 -118.1(12) . . . . ?
C32 Fe2 C37 C33 125.7(7) . . . . ?
C29 Fe2 C37 C33 50.9(16) . . . . ?
C35 Fe2 C37 C33 -81.7(8) . . . . ?
C30 Fe2 C37 C33 -162.1(11) . . . . ?
C31 Fe2 C37 C33 165.8(7) . . . . ?
C34 Fe2 C37 C36 81.0(9) . . . . ?
C28 Fe2 C37 C36 -159.3(8) . . . . ?
C33 Fe2 C37 C36 118.1(12) . . . . ?
C32 Fe2 C37 C36 -116.2(9) . . . . ?
C29 Fe2 C37 C36 169.1(11) . . . . ?
C35 Fe2 C37 C36 36.5(8) . . . . ?
C30 Fe2 C37 C36 -43.9(17) . . . . ?
C31 Fe2 C37 C36 -76.1(10) . . . . ?
C30 C29 C38 S3 37.7(11) . . . . ?
C28 C29 C38 S3 -148.4(7) . . . . ?
Fe2 C29 C38 S3 -58.6(9) . . . . ?
C30 C29 C38 S4 -83.0(10) . . . . ?
C28 C29 C38 S4 90.8(9) . . . . ?
Fe2 C29 C38 S4 -179.4(5) . . . . ?
C39 S3 C38 C29 -147.5(10) . . . . ?
C39' S3 C38 C29 -133.1(12) . . . . ?
C39 S3 C38 S4 -26.7(9) . . . . ?
C39' S3 C38 S4 -12.3(12) . . . . ?
C40 S4 C38 C29 123.5(10) . . . . ?
C40' S4 C38 C29 162.3(11) . . . . ?
C40 S4 C38 S3 0.5(11) . . . . ?
C40' S4 C38 S3 39.4(11) . . . . ?
C38 S3 C39 C40 48.6(19) . . . . ?
C39' S3 C39 C40 -54(5) . . . . ?
S3 C39 C40 S4 -54(2) . . . . ?
C40' S4 C40 C39 -52(2) . . . . ?
C38 S4 C40 C39 30.7(19) . . . . ?
C42 O5 C41 O6 0.5(16) . . . . ?
C42 O5 C41 N1 -175.3(9) . . . . ?
C1 N1 C41 O6 0.5(15) . . . . ?
C1 N1 C41 O5 176.4(7) . . . . ?
C41 O5 C42 C44 -177.1(11) . . . . ?
C41 O5 C42 C43 58.6(15) . . . . ?
C41 O5 C42 C45 -61.5(13) . . . . ?
C39 S3 C39' C40' 54(5) . . . . ?
C38 S3 C39' C40' -25(3) . . . . ?
S3 C39' C40' S4 55(3) . . . . ?
C40 S4 C40' C39' 41(2) . . . . ?
C38 S4 C40' C39' -60(2) . . . . ?
